data_7225757
loop_
_publ_author_name
'HEDIDI, Madani'
'Erb, William'
'LASSAGNE, Frederic'
'Halauko, Yury'
'Ivashkevich, Oleg A.'
'Matulis, Vadim E.'
'Roisnel, Thierry'
'Bentabed-Ababsa, Ghenia'
'Mongin, Florence'

_publ_section_title
;
 Functionalization of pyridyl ketones using deprotolithiation-in situ
 zincation
;
_journal_name_full 'RSC Adv.'
_journal_paper_doi 10.1039/C6RA11370B
_journal_year 2016
_chemical_compound_source 'synthesis as described'
_chemical_formula_moiety 'C12 H5 I2 N O'
_chemical_formula_sum 'C12 H5 I2 N O'
_chemical_formula_weight 432.97
_chemical_name_systematic
;
 ?
;
_space_group_crystal_system monoclinic
_space_group_IT_number 14
_space_group_name_Hall '-P 2ybc'
_space_group_name_H-M_alt 'P 1 21/c 1'
_symmetry_space_group_name_Hall '-P 2ybc'
_symmetry_space_group_name_H-M 'P 1 21/c 1'
_atom_sites_solution_hydrogens geom
_audit_update_record
;
2016-04-19 deposited with the CCDC.
2016-06-27 downloaded from the CCDC.
;
_cell_angle_alpha 90
_cell_angle_beta 95.635(4)
_cell_angle_gamma 90
_cell_formula_units_Z 4
_cell_length_a 17.4324(15)
_cell_length_b 4.1685(4)
_cell_length_c 15.7648(16)
_cell_measurement_reflns_used 6958
_cell_measurement_temperature 150
_cell_measurement_theta_max 27.49
_cell_measurement_theta_min 2.60
_cell_measurement_wavelength 0.71073
_cell_volume 1140.04(19)
_computing_cell_refinement 'APEX2 (Bruker, 2014); SAINT (Bruker, 2014)'
_computing_data_collection 'SAINT (Bruker, 2014)'
_computing_data_reduction 'SAINT (Bruker, 2014)'
_computing_molecular_graphics 'Ortep-3 for Windows (Farrugia, 1997)'
_computing_publication_material 'CRYSCALc (T. Roisnel, local program, 2015)'
_computing_structure_refinement 'SHELXL-2014/7 (Sheldrick, 2014)'
_computing_structure_solution 'SIR97 (Altomare et al., 1999)'
_diffrn_ambient_temperature 150
_diffrn_detector '(CMOS) PHOTON 100'
_diffrn_measured_fraction_theta_full 0.991
_diffrn_measured_fraction_theta_max 0.991
_diffrn_measurement_device_type 'D8 VENTURE Bruker AXS'
_diffrn_measurement_method 'rotation images'
_diffrn_radiation_monochromator 'multilayer monochromator'
_diffrn_radiation_probe x-ray
_diffrn_radiation_source 'Incoatec microfocus sealed tube'
_diffrn_radiation_type MoK\a
_diffrn_radiation_wavelength 0.71073
_diffrn_reflns_av_R_equivalents 0.0443
_diffrn_reflns_av_unetI/netI 0.0393
_diffrn_reflns_limit_h_max 22
_diffrn_reflns_limit_h_min -20
_diffrn_reflns_limit_k_max 5
_diffrn_reflns_limit_k_min -5
_diffrn_reflns_limit_l_max 20
_diffrn_reflns_limit_l_min -20
_diffrn_reflns_number 11373
_diffrn_reflns_theta_full 25.000
_diffrn_reflns_theta_max 27.537
_diffrn_reflns_theta_min 3.326
_exptl_absorpt_coefficient_mu 5.492
_exptl_absorpt_correction_T_max 0.803
_exptl_absorpt_correction_T_min 0.602
_exptl_absorpt_correction_type multi-scan
_exptl_absorpt_process_details
;
  [Sheldrick, G.M. (2014). SADABS Bruker AXS Inc., Madison, Wisconsin, USA]
;
_exptl_crystal_colour 'light yellow'
_exptl_crystal_density_diffrn 2.523
_exptl_crystal_description stick
_exptl_crystal_F_000 792
_exptl_crystal_size_max 0.350
_exptl_crystal_size_mid 0.070
_exptl_crystal_size_min 0.040
_refine_diff_density_max 1.480
_refine_diff_density_min -1.672
_refine_diff_density_rms 0.222
_refine_ls_extinction_method none
_refine_ls_goodness_of_fit_ref 1.119
_refine_ls_hydrogen_treatment constr
_refine_ls_matrix_type full
_refine_ls_number_parameters 145
_refine_ls_number_reflns 2610
_refine_ls_number_restraints 0
_refine_ls_restrained_S_all 1.119
_refine_ls_R_factor_all 0.0471
_refine_ls_R_factor_gt 0.0428
_refine_ls_shift/su_max 0.000
_refine_ls_shift/su_mean 0.000
_refine_ls_structure_factor_coef Fsqd
_refine_ls_weighting_details 'w=1/[\s^2^(Fo^2^)+(0.0482P)^2^+9.0043P] where P=(Fo^2^+2Fc^2^)/3'
_refine_ls_weighting_scheme calc
_refine_ls_wR_factor_gt 0.1039
_refine_ls_wR_factor_ref 0.1060
_reflns_number_gt 2404
_reflns_number_total 2610
_reflns_threshold_expression >2sigma(I)
_cod_data_source_file c6ra11370b2.cif
_cod_data_source_block AZF_I2
_cod_depositor_comments
;
The following automatic conversions were performed:

'_space_group_crystal_system' value 'Monoclinic' changed to
'monoclinic' according to
/usr/data/users/saulius/crontab/automatic-downloads/rss-feeds/RSC/lib/dictionaries/cif_core.dic
dictionary named 'cif_core.dic' version 2.4.2 from 2011-04-26.

Automatic conversion script
Id: cif_fix_values 4268 2015-11-12 08:31:59Z antanas 
;
_cod_database_code 7225757

loop_
_space_group_symop_operation_xyz
'x, y, z'
'-x, y+1/2, -z+1/2'
'-x, -y, -z'
'x, -y-1/2, z-1/2'

loop_
_atom_site_label
_atom_site_type_symbol
_atom_site_fract_x
_atom_site_fract_y
_atom_site_fract_z
_atom_site_U_iso_or_equiv
_atom_site_adp_type
_atom_site_occupancy
_atom_site_site_symmetry_order
_atom_site_calc_flag
_atom_site_refinement_flags_posn
_atom_site_refinement_flags_adp
C1 C 0.1329(3) 0.9103(14) 0.3164(4) 0.0185(11) Uani 1 1 d . .
C2 C 0.0916(4) 0.9941(16) 0.2390(4) 0.0239(13) Uani 1 1 d . .
H2 H 0.0452 1.1134 0.2395 0.029 Uiso 1 1 calc R U
C3 C 0.1168(4) 0.9074(18) 0.1617(4) 0.0279(14) Uani 1 1 d . .
H3 H 0.0874 0.9641 0.1099 0.033 Uiso 1 1 calc R U
C4 C 0.1855(4) 0.7368(17) 0.1597(4) 0.0255(14) Uani 1 1 d . .
H4 H 0.2031 0.6747 0.1070 0.031 Uiso 1 1 calc R U
C5 C 0.2272(3) 0.6602(15) 0.2358(4) 0.0201(12) Uani 1 1 d . .
C6 C 0.3020(4) 0.4888(15) 0.2504(4) 0.0204(12) Uani 1 1 d . .
O7 O 0.3405(3) 0.3919(13) 0.1956(3) 0.0312(11) Uani 1 1 d . .
C8 C 0.3194(3) 0.4693(14) 0.3458(4) 0.0171(11) Uani 1 1 d . .
C9 C 0.3800(3) 0.3435(14) 0.3969(4) 0.0175(11) Uani 1 1 d . .
C10 C 0.3799(4) 0.3725(16) 0.4853(4) 0.0247(13) Uani 1 1 d . .
H10 H 0.4204 0.2858 0.5231 0.030 Uiso 1 1 calc R U
C11 C 0.3180(4) 0.5335(17) 0.5158(4) 0.0270(14) Uani 1 1 d . .
H11 H 0.3185 0.5547 0.5759 0.032 Uiso 1 1 calc R U
N12 N 0.2577(3) 0.6616(14) 0.4676(3) 0.0225(11) Uani 1 1 d . .
C13 C 0.2598(3) 0.6244(14) 0.3833(4) 0.0159(11) Uani 1 1 d . .
C14 C 0.2018(3) 0.7453(14) 0.3158(4) 0.0166(11) Uani 1 1 d . .
I1 I 0.08654(2) 1.04792(10) 0.42947(3) 0.02432(14) Uani 1 1 d . .
I2 I 0.47374(2) 0.11933(9) 0.34799(3) 0.02369(14) Uani 1 1 d . .

loop_
_atom_site_aniso_label
_atom_site_aniso_U_11
_atom_site_aniso_U_22
_atom_site_aniso_U_33
_atom_site_aniso_U_23
_atom_site_aniso_U_13
_atom_site_aniso_U_12
C1 0.020(3) 0.020(3) 0.016(3) -0.001(2) 0.004(2) -0.005(2)
C2 0.018(3) 0.027(3) 0.026(3) 0.007(3) -0.004(2) -0.006(2)
C3 0.021(3) 0.043(4) 0.019(3) 0.006(3) -0.006(2) -0.009(3)
C4 0.027(3) 0.039(4) 0.011(3) -0.001(3) 0.001(2) -0.013(3)
C5 0.021(3) 0.024(3) 0.015(3) -0.001(2) 0.004(2) -0.012(2)
C6 0.025(3) 0.023(3) 0.013(3) -0.003(2) 0.002(2) -0.009(2)
O7 0.032(3) 0.047(3) 0.017(2) -0.008(2) 0.0097(19) 0.002(2)
C8 0.021(3) 0.016(3) 0.014(3) 0.003(2) 0.003(2) -0.004(2)
C9 0.021(3) 0.016(3) 0.017(3) -0.001(2) 0.005(2) 0.000(2)
C10 0.029(3) 0.033(3) 0.013(3) 0.003(2) 0.004(2) 0.008(3)
C11 0.031(3) 0.041(4) 0.010(3) 0.001(3) 0.004(2) 0.006(3)
N12 0.026(3) 0.029(3) 0.013(2) 0.002(2) 0.005(2) 0.004(2)
C13 0.016(2) 0.019(3) 0.013(3) 0.000(2) 0.001(2) -0.001(2)
C14 0.015(2) 0.021(3) 0.014(3) 0.002(2) 0.002(2) -0.004(2)
I1 0.0248(2) 0.0245(2) 0.0238(2) -0.00334(16) 0.00327(16) 0.00586(15)
I2 0.0277(2) 0.0178(2) 0.0275(2) 0.00326(15) 0.01230(16) 0.00613(15)

loop_
_atom_type_symbol
_atom_type_description
_atom_type_scat_dispersion_real
_atom_type_scat_dispersion_imag
_atom_type_scat_source
C C 0.0033 0.0016 'International Tables Vol C Tables 4.2.6.8 and 6.1.1.4'
H H 0.0000 0.0000 'International Tables Vol C Tables 4.2.6.8 and 6.1.1.4'
I I -0.4742 1.8119 'International Tables Vol C Tables 4.2.6.8 and 6.1.1.4'
N N 0.0061 0.0033 'International Tables Vol C Tables 4.2.6.8 and 6.1.1.4'
O O 0.0106 0.0060 'International Tables Vol C Tables 4.2.6.8 and 6.1.1.4'

loop_
_geom_angle_atom_site_label_1
_geom_angle_atom_site_label_2
_geom_angle_atom_site_label_3
_geom_angle
C14 C1 C2 119.4(6)
C14 C1 I1 123.1(4)
C2 C1 I1 117.6(5)
C3 C2 C1 121.5(6)
C3 C2 H2 119.2
C1 C2 H2 119.2
C2 C3 C4 120.0(6)
C2 C3 H3 120.0
C4 C3 H3 120.0
C5 C4 C3 118.6(6)
C5 C4 H4 120.7
C3 C4 H4 120.7
C4 C5 C14 122.1(6)
C4 C5 C6 128.8(6)
C14 C5 C6 109.1(5)
O7 C6 C5 126.1(6)
O7 C6 C8 128.4(6)
C5 C6 C8 105.5(5)
C9 C8 C13 119.3(5)
C9 C8 C6 132.5(6)
C13 C8 C6 108.1(5)
C8 C9 C10 118.5(6)
C8 C9 I2 122.7(4)
C10 C9 I2 118.8(5)
C11 C10 C9 117.4(6)
C11 C10 H10 121.3
C9 C10 H10 121.3
N12 C11 C10 125.7(6)
N12 C11 H11 117.2
C10 C11 H11 117.2
C13 N12 C11 114.7(5)
N12 C13 C8 124.3(6)
N12 C13 C14 126.0(5)
C8 C13 C14 109.6(5)
C1 C14 C5 118.4(5)
C1 C14 C13 134.1(5)
C5 C14 C13 107.6(5)

loop_
_geom_bond_atom_site_label_1
_geom_bond_atom_site_label_2
_geom_bond_distance
C1 C14 1.384(8)
C1 C2 1.399(9)
C1 I1 2.108(6)
C2 C3 1.384(10)
C2 H2 0.9500
C3 C4 1.395(10)
C3 H3 0.9500
C4 C5 1.377(9)
C4 H4 0.9500
C5 C14 1.423(8)
C5 C6 1.485(9)
C6 O7 1.214(8)
C6 C8 1.508(8)
C8 C9 1.368(8)
C8 C13 1.402(8)
C9 C10 1.399(8)
C9 I2 2.095(6)
C10 C11 1.396(9)
C10 H10 0.9500
C11 N12 1.347(8)
C11 H11 0.9500
N12 C13 1.342(8)
C13 C14 1.483(8)

loop_
_geom_torsion_atom_site_label_1
_geom_torsion_atom_site_label_2
_geom_torsion_atom_site_label_3
_geom_torsion_atom_site_label_4
_geom_torsion
C14 C1 C2 C3 2.0(9)
I1 C1 C2 C3 -178.5(5)
C1 C2 C3 C4 -1.0(10)
C2 C3 C4 C5 -0.5(10)
C3 C4 C5 C14 1.0(10)
C3 C4 C5 C6 -178.4(6)
C4 C5 C6 O7 1.8(11)
C14 C5 C6 O7 -177.7(6)
C4 C5 C6 C8 -179.3(6)
C14 C5 C6 C8 1.3(6)
O7 C6 C8 C9 -0.2(11)
C5 C6 C8 C9 -179.1(6)
O7 C6 C8 C13 177.7(6)
C5 C6 C8 C13 -1.2(6)
C13 C8 C9 C10 0.5(9)
C6 C8 C9 C10 178.2(6)
C13 C8 C9 I2 -178.1(4)
C6 C8 C9 I2 -0.4(9)
C8 C9 C10 C11 -0.9(9)
I2 C9 C10 C11 177.7(5)
C9 C10 C11 N12 0.7(11)
C10 C11 N12 C13 0.1(10)
C11 N12 C13 C8 -0.6(9)
C11 N12 C13 C14 -179.0(6)
C9 C8 C13 N12 0.3(9)
C6 C8 C13 N12 -177.9(6)
C9 C8 C13 C14 179.0(5)
C6 C8 C13 C14 0.7(6)
C2 C1 C14 C5 -1.5(8)
I1 C1 C14 C5 179.1(4)
C2 C1 C14 C13 179.0(6)
I1 C1 C14 C13 -0.4(10)
C4 C5 C14 C1 0.0(9)
C6 C5 C14 C1 179.5(5)
C4 C5 C14 C13 179.6(6)
C6 C5 C14 C13 -0.8(6)
N12 C13 C14 C1 -1.8(11)
C8 C13 C14 C1 179.6(6)
N12 C13 C14 C5 178.6(6)
C8 C13 C14 C5 0.1(7)
